data_1569593
loop_
_publ_author_name
'K&#xfc;hn, Steffen'
'K&#xf6;stler, Benedikt'
'True, Celine'
'Albers, Lena'
'Wagner, Matthias'
'M&#xfc;ller, Thomas'
'Marschner, Christoph'

_publ_section_title
;
 Selective synthesis of germasila-adamantanes through germanium-silicon
 shift processes.
;
_journal_issue 33
_journal_name_full 'Chemical science'
_journal_page_first 8956
_journal_page_last 8961
_journal_paper_doi 10.1039/d3sc03301e
_journal_volume 14
_journal_year 2023
_chemical_formula_moiety 'C24 H72 Ge4 Si10'
_chemical_formula_sum 'C24 H72 Ge4 Si10'
_chemical_formula_weight 932.145
_space_group_crystal_system trigonal
_space_group_IT_number 148
_space_group_name_Hall '-R 3'
_space_group_name_H-M_alt 'R -3 :H'
_symmetry_Int_Tables_number 148
_atom_sites_solution_primary dual
_audit_creation_date 2023-04-20
_audit_creation_method
;
Olex2 1.5
(compiled 2023.03.06 svn.rbb2c1857 for OlexSys, GUI svn.r6748)
;
_audit_update_record
;
2023-04-20 deposited with the CCDC.	2023-07-31 downloaded from the CCDC.
;
_cell_angle_alpha 90
_cell_angle_beta 90
_cell_angle_gamma 120
_cell_formula_units_Z 6
_cell_length_a 17.6700(18)
_cell_length_b 17.6700(18)
_cell_length_c 29.511(6)
_cell_measurement_reflns_used 998
_cell_measurement_temperature 150
_cell_measurement_theta_max 26.16
_cell_measurement_theta_min 3.07
_cell_volume 7980(2)
_computing_cell_refinement 'SAINT v6.45A (Bruker, 2003)'
_computing_data_collection 'SMART V5.622 (?, 2016)'
_computing_data_reduction 'SAINT v6.45A (Bruker, 2003)'
_computing_molecular_graphics 'Olex2 1.5 (Dolomanov et al., 2009)'
_computing_publication_material 'Olex2 1.5 (Dolomanov et al., 2009)'
_computing_structure_refinement 'olex2.refine 1.5 (Bourhis et al., 2015)'
_computing_structure_solution 'SHELXT 2018/2 (Sheldrick, 2018)'
_diffrn_ambient_temperature 150
_diffrn_detector_area_resol_mean 8
_diffrn_measured_fraction_theta_full 0.9997
_diffrn_measured_fraction_theta_max 0.9992
_diffrn_measurement_device_type 'Bruker Smart APEX'
_diffrn_measurement_method '\w and \f scans'
_diffrn_radiation_monochromator graphite
_diffrn_radiation_type MoK\a
_diffrn_radiation_wavelength 0.71073
_diffrn_reflns_av_R_equivalents 0.0569
_diffrn_reflns_av_unetI/netI 0.0392
_diffrn_reflns_Laue_measured_fraction_full 0.9997
_diffrn_reflns_Laue_measured_fraction_max 0.9992
_diffrn_reflns_limit_h_max 21
_diffrn_reflns_limit_h_min -21
_diffrn_reflns_limit_k_max 21
_diffrn_reflns_limit_k_min -21
_diffrn_reflns_limit_l_max 36
_diffrn_reflns_limit_l_min -36
_diffrn_reflns_number 20863
_diffrn_reflns_point_group_measured_fraction_full 0.9997
_diffrn_reflns_point_group_measured_fraction_max 0.9992
_diffrn_reflns_theta_full 25.2417
_diffrn_reflns_theta_max 26.23
_diffrn_reflns_theta_min 1.50
_diffrn_source 'sealed tube'
_diffrn_source_current 40.0
_diffrn_source_power 1.8
_diffrn_source_voltage 45.0
_exptl_absorpt_coefficient_mu 2.478
_exptl_absorpt_correction_T_max 1.0
_exptl_absorpt_correction_T_min 0.804725
_exptl_absorpt_correction_type integration
_exptl_absorpt_process_details
;
SADABS v.2.03 (Bruker,200?) was used for absorption correction.
R(int) was 0.0845 before and 0.0529 after correction.
The Ratio of minimum to maximum transmission is 0.8047.
The \l/2 correction factor is 0.0015.
;
_exptl_crystal_colour 'clear colourless'
_exptl_crystal_colour_lustre clear
_exptl_crystal_colour_primary colourless
_exptl_crystal_density_diffrn 1.164
_exptl_crystal_description block
_exptl_crystal_F_000 2915.073
_exptl_crystal_recrystallization_method 'Re-crystallisation from solvent: hexane'
_exptl_crystal_size_max 0.38
_exptl_crystal_size_mid 0.23
_exptl_crystal_size_min 0.12
_refine_diff_density_max 0.6909
_refine_diff_density_min -0.7274
_refine_diff_density_rms 0.1286
_refine_ls_d_res_high 0.8041
_refine_ls_d_res_low 13.5849
_refine_ls_goodness_of_fit_ref 0.9974
_refine_ls_hydrogen_treatment constr
_refine_ls_matrix_type full
_refine_ls_number_constraints 32
_refine_ls_number_parameters 123
_refine_ls_number_reflns 3587
_refine_ls_number_restraints 0
_refine_ls_restrained_S_all 0.9974
_refine_ls_R_factor_all 0.0544
_refine_ls_R_factor_gt 0.0533
_refine_ls_shift/su_max -0.0008
_refine_ls_shift/su_mean 0.0002
_refine_ls_structure_factor_coef Fsqd
_refine_ls_weighting_details 'w=1/[\s^2^(Fo^2^)+(0.0000P)^2^+149.0400P] where P=(Fo^2^+2Fc^2^)/3'
_refine_ls_weighting_scheme calc
_refine_ls_wR_factor_gt 0.1098
_refine_ls_wR_factor_ref 0.1105
_reflns_Friedel_coverage 0.0
_reflns_limit_h_max 18
_reflns_limit_h_min 0
_reflns_limit_k_max 19
_reflns_limit_k_min 0
_reflns_limit_l_max 36
_reflns_limit_l_min -36
_reflns_number_gt 3496
_reflns_number_total 3587
_reflns_threshold_expression I>=2u(I)
_cod_data_source_file d3sc03301e3.cif
_cod_data_source_block 1384js
_cod_depositor_comments 'Adding full bibliography for 1569593.cif.'
_cod_original_cell_volume 7979.7(19)
_cod_original_sg_symbol_H-M 'R -3'
_cod_database_code 1569593
_olex2_refinement_description
;
1. Fixed Uiso
 At 1.5 times of:
  All C(H,H,H) groups
2.a Idealised Me refined as rotating group:
 C007(H00a,H00b,H00c), C008(H00d,H00e,H00f), C009(H00g,H00h,H00i), C00A(H00j,
 H00k,H00l), C00B(H00m,H00n,H00o), C00C(H00p,H00q,H00r), C00D(H00s,H00t,H00u),
 C00E(H00v,H00w,H00x)
;
_smtbx_masks_void_probe_radius 1.2
_smtbx_masks_void_truncation_radius 1.2
_olex2_submission_original_sample_id 1384j
_olex2_submission_special_instructions 'No special instructions were received'

loop_
_space_group_symop_id
_space_group_symop_operation_xyz
1 x,y,z
2 -y,x-y,z
3 -x+y,-x,z
4 -x,-y,-z
5 y,-x+y,-z
6 x-y,x,-z
7 x+1/3,y+2/3,z+2/3
8 -y+1/3,x-y+2/3,z+2/3
9 -x+y+1/3,-x+2/3,z+2/3
10 -x+1/3,-y+2/3,-z+2/3
11 y+1/3,-x+y+2/3,-z+2/3
12 x-y+1/3,x+2/3,-z+2/3
13 x+2/3,y+1/3,z+1/3
14 -y+2/3,x-y+1/3,z+1/3
15 -x+y+2/3,-x+1/3,z+1/3
16 -x+2/3,-y+1/3,-z+1/3
17 y+2/3,-x+y+1/3,-z+1/3
18 x-y+2/3,x+1/3,-z+1/3

loop_
_atom_site_label
_atom_site_type_symbol
_atom_site_fract_x
_atom_site_fract_y
_atom_site_fract_z
_atom_site_U_iso_or_equiv
_atom_site_adp_type
_atom_site_occupancy
_atom_site_site_symmetry_order
_atom_site_refinement_flags_posn
_atom_site_refinement_flags_adp
_atom_site_refinement_flags_occupancy
Ge01 Ge 0.42882(3) 0.61657(3) 0.390232(14) 0.01829(13) Uani 1.000000 1 . . .
Ge02 Ge 0.3333333333333333 0.6666666666666666 0.49823(2) 0.01698(17) Uani 1.000000 3 S T P
Si03 Si 0.42727(7) 0.61578(7) 0.47107(4) 0.0184(2) Uani 1.000000 1 . . .
Si04 Si 0.28369(7) 0.52193(7) 0.36378(4) 0.0195(2) Uani 1.000000 1 . . .
Si05 Si 0.3333333333333333 0.6666666666666666 0.57932(6) 0.0203(4) Uani 1.000000 3 S T P
Si06 Si 0.52439(7) 0.56711(7) 0.36331(4) 0.0225(3) Uani 1.000000 1 . . .
C007 C 0.2876(3) 0.5533(3) 0.60159(14) 0.0289(10) Uani 1.000000 1 . . .
H00a H 0.3183(14) 0.5259(8) 0.5877(8) 0.0434(14) Uiso 1.000000 1 GR . .
H00b H 0.2952(19) 0.5553(3) 0.6345(2) 0.0434(14) Uiso 1.000000 1 GR . .
H00c H 0.2252(6) 0.5192(7) 0.5943(10) 0.0434(14) Uiso 1.000000 1 GR . .
C008 C 0.5411(3) 0.6850(3) 0.49394(16) 0.0286(9) Uani 1.000000 1 . . .
H00d H 0.5390(3) 0.6870(17) 0.52708(17) 0.0428(14) Uiso 1.000000 1 GR . .
H00e H 0.5772(6) 0.6597(12) 0.4849(9) 0.0428(14) Uiso 1.000000 1 GR . .
H00f H 0.5666(8) 0.7444(6) 0.4818(9) 0.0428(14) Uiso 1.000000 1 GR . .
C009 C 0.5308(3) 0.5699(3) 0.30007(16) 0.0359(11) Uani 1.000000 1 . . .
H00g H 0.556(2) 0.6305(4) 0.28958(17) 0.0539(16) Uiso 1.000000 1 GR . .
H00h H 0.5674(19) 0.546(2) 0.29009(16) 0.0539(16) Uiso 1.000000 1 GR . .
H00i H 0.4720(4) 0.5350(19) 0.28739(16) 0.0539(16) Uiso 1.000000 1 GR . .
C00A C 0.3868(3) 0.5001(3) 0.49282(15) 0.0257(9) Uani 1.000000 1 . . .
H00j H 0.4225(13) 0.4774(8) 0.4798(8) 0.0385(13) Uiso 1.000000 1 GR . .
H00k H 0.3914(19) 0.5011(4) 0.52593(17) 0.0385(13) Uiso 1.000000 1 GR . .
H00l H 0.3256(7) 0.4624(5) 0.4839(9) 0.0385(13) Uiso 1.000000 1 GR . .
C00B C 0.2435(3) 0.4071(3) 0.38417(16) 0.0288(9) Uani 1.000000 1 . . .
H00m H 0.2803(13) 0.3854(8) 0.3715(9) 0.0431(14) Uiso 1.000000 1 GR . .
H00n H 0.246(2) 0.4067(4) 0.41733(17) 0.0431(14) Uiso 1.000000 1 GR . .
H00o H 0.1829(7) 0.3694(5) 0.3743(9) 0.0431(14) Uiso 1.000000 1 GR . .
C00C C 0.6382(3) 0.6373(3) 0.38603(16) 0.0305(10) Uani 1.000000 1 . . .
H00p H 0.6762(6) 0.6161(14) 0.3743(9) 0.0458(15) Uiso 1.000000 1 GR . .
H00q H 0.6607(9) 0.6979(5) 0.3764(9) 0.0458(15) Uiso 1.000000 1 GR . .
H00r H 0.6370(4) 0.6343(17) 0.41920(17) 0.0458(15) Uiso 1.000000 1 GR . .
C00D C 0.4847(3) 0.4513(3) 0.38242(17) 0.0318(10) Uani 1.000000 1 . . .
H00s H 0.4239(8) 0.4139(5) 0.3728(10) 0.0478(15) Uiso 1.000000 1 GR . .
H00t H 0.5213(14) 0.4301(8) 0.3688(9) 0.0478(15) Uiso 1.000000 1 GR . .
H00u H 0.488(2) 0.4498(4) 0.41551(19) 0.0478(15) Uiso 1.000000 1 GR . .
C00E C 0.2824(3) 0.5176(3) 0.29981(14) 0.0300(10) Uani 1.000000 1 . . .
H00v H 0.304(2) 0.5764(5) 0.28761(14) 0.0451(15) Uiso 1.000000 1 GR . .
H00w H 0.3199(17) 0.495(2) 0.28939(15) 0.0451(15) Uiso 1.000000 1 GR . .
H00x H 0.2224(4) 0.4791(17) 0.28925(15) 0.0451(15) Uiso 1.000000 1 GR . .

loop_
_atom_site_aniso_label
_atom_site_aniso_U_11
_atom_site_aniso_U_22
_atom_site_aniso_U_33
_atom_site_aniso_U_12
_atom_site_aniso_U_13
_atom_site_aniso_U_23
Ge01 0.0172(2) 0.0179(2) 0.0211(2) 0.00983(17) 0.00063(16) -0.00046(16)
Ge02 0.0170(2) 0.0170(2) 0.0169(3) 0.00852(11) -0.000000 0.000000
Si03 0.0171(5) 0.0182(5) 0.0209(5) 0.0096(4) -0.0001(4) 0.0011(4)
Si04 0.0188(5) 0.0185(5) 0.0224(6) 0.0101(4) -0.0007(4) -0.0028(4)
Si05 0.0223(6) 0.0223(6) 0.0163(9) 0.0112(3) -0.000000 0.000000
Si06 0.0207(6) 0.0236(6) 0.0266(6) 0.0134(5) 0.0022(4) -0.0009(4)
C007 0.038(2) 0.026(2) 0.020(2) 0.014(2) 0.0016(18) 0.0096(17)
C008 0.0147(19) 0.028(2) 0.037(2) 0.0064(17) -0.0048(17) -0.0029(19)
C009 0.037(3) 0.047(3) 0.029(2) 0.025(2) 0.002(2) -0.004(2)
C00A 0.031(2) 0.027(2) 0.027(2) 0.0205(19) 0.0044(18) 0.0024(17)
C00B 0.028(2) 0.019(2) 0.039(3) 0.0111(18) 0.0045(19) 0.0028(18)
C00C 0.019(2) 0.036(2) 0.040(3) 0.0161(19) -0.0022(18) -0.005(2)
C00D 0.027(2) 0.030(2) 0.045(3) 0.020(2) -0.004(2) -0.007(2)
C00E 0.027(2) 0.038(3) 0.024(2) 0.015(2) -0.0035(17) -0.0153(19)

loop_
_atom_type_symbol
_atom_type_scat_dispersion_real
_atom_type_scat_dispersion_imag
_atom_type_scat_Cromer_Mann_a1
_atom_type_scat_Cromer_Mann_a2
_atom_type_scat_Cromer_Mann_a3
_atom_type_scat_Cromer_Mann_a4
_atom_type_scat_Cromer_Mann_b1
_atom_type_scat_Cromer_Mann_b2
_atom_type_scat_Cromer_Mann_b3
_atom_type_scat_Cromer_Mann_b4
_atom_type_scat_Cromer_Mann_c
_atom_type_scat_source
_atom_type_scat_dispersion_source
C 0.00347 0.00161 2.31000 1.02000 1.58860 0.86500 20.84390 10.20750 0.56870 51.65120 0.21560 'International Tables Volume C Table 6.1.1.4 (pp. 500-502)' 'Henke, Gullikson and Davis, At. Data and Nucl. Data Tables, 1993, 54, 2'
Ge 0.18162 1.86805 16.08160 6.37470 3.70680 3.68300 2.85090 0.25160 11.44680 54.76250 2.13130 'International Tables Volume C Table 6.1.1.4 (pp. 500-502)' 'Henke, Gullikson and Davis, At. Data and Nucl. Data Tables, 1993, 54, 2'
H 0.00000 0.00000 0.49300 0.32291 0.14019 0.04081 10.51090 26.12570 3.14236 57.79970 0.00304 'International Tables Volume C Table 6.1.1.4 (pp. 500-502)' 'Henke, Gullikson and Davis, At. Data and Nucl. Data Tables, 1993, 54, 2'
Si 0.08192 0.07060 6.29150 3.03530 1.98910 1.54100 2.43860 32.33370 0.67850 81.69370 1.14070 'International Tables Volume C Table 6.1.1.4 (pp. 500-502)' 'Henke, Gullikson and Davis, At. Data and Nucl. Data Tables, 1993, 54, 2'

loop_
_geom_angle_atom_site_label_1
_geom_angle_atom_site_label_2
_geom_angle_atom_site_label_3
_geom_angle
_geom_angle_site_symmetry_1
_geom_angle_site_symmetry_3
_geom_angle_publ_flag
Si04 Ge01 Si03 108.53(4) . . ?
Si04 Ge01 Si03 109.25(4) 2_665 . ?
Si06 Ge01 Si03 109.76(4) . . ?
Si06 Ge01 Si04 110.05(4) . . ?
Si06 Ge01 Si04 109.82(4) . 2_665 ?
Si03 Ge02 Si03 109.33(3) . 3_565 ?
Si03 Ge02 Si03 109.33(3) 2_665 3_565 ?
Si03 Ge02 Si03 109.33(3) 2_665 . ?
Si05 Ge02 Si03 109.61(3) . 3_565 ?
Si05 Ge02 Si03 109.61(3) . 2_665 ?
Si05 Ge02 Si03 109.61(3) . . ?
Ge02 Si03 Ge01 109.97(4) 2_665 . ?
C008 Si03 Ge01 110.45(15) . . ?
C008 Si03 Ge02 110.72(15) . 2_665 ?
C00A Si03 Ge01 109.86(14) . . ?
C00A Si03 Ge02 109.38(13) . 2_665 ?
C00A Si03 C008 106.4(2) . . ?
C00B Si04 Ge01 109.50(14) . 3_565 ?
C00B Si04 Ge01 110.20(15) . . ?
C00E Si04 Ge01 110.15(15) . 3_565 ?
C00E Si04 Ge01 110.04(14) . . ?
C00E Si04 C00B 106.6(2) . . ?
C007 Si05 Ge02 110.63(15) 2_665 . ?
C007 Si05 Ge02 110.63(15) . . ?
C007 Si05 Ge02 110.63(15) 3_565 . ?
C007 Si05 C007 108.28(15) 3_565 . ?
C007 Si05 C007 108.28(15) 2_665 . ?
C007 Si05 C007 108.28(15) 3_565 2_665 ?
C009 Si06 Ge01 111.51(16) . . ?
C00C Si06 Ge01 110.99(14) . . ?
C00C Si06 C009 107.9(2) . . ?
C00D Si06 Ge01 110.44(15) . . ?
C00D Si06 C009 108.2(2) . . ?
C00D Si06 C00C 107.7(2) . . ?
H00a C007 Si05 109.5 . . ?
H00b C007 Si05 109.5 . . ?
H00b C007 H00a 109.5 . . ?
H00c C007 Si05 109.5 . . ?
H00c C007 H00a 109.5 . . ?
H00c C007 H00b 109.5 . . ?
H00d C008 Si03 109.5 . . ?
H00e C008 Si03 109.5 . . ?
H00e C008 H00d 109.5 . . ?
H00f C008 Si03 109.5 . . ?
H00f C008 H00d 109.5 . . ?
H00f C008 H00e 109.5 . . ?
H00g C009 Si06 109.5 . . ?
H00h C009 Si06 109.5 . . ?
H00h C009 H00g 109.5 . . ?
H00i C009 Si06 109.5 . . ?
H00i C009 H00g 109.5 . . ?
H00i C009 H00h 109.5 . . ?
H00j C00A Si03 109.5 . . ?
H00k C00A Si03 109.5 . . ?
H00k C00A H00j 109.5 . . ?
H00l C00A Si03 109.5 . . ?
H00l C00A H00j 109.5 . . ?
H00l C00A H00k 109.5 . . ?
H00m C00B Si04 109.5 . . ?
H00n C00B Si04 109.5 . . ?
H00n C00B H00m 109.5 . . ?
H00o C00B Si04 109.5 . . ?
H00o C00B H00m 109.5 . . ?
H00o C00B H00n 109.5 . . ?
H00p C00C Si06 109.5 . . ?
H00q C00C Si06 109.5 . . ?
H00q C00C H00p 109.5 . . ?
H00r C00C Si06 109.5 . . ?
H00r C00C H00p 109.5 . . ?
H00r C00C H00q 109.5 . . ?
H00s C00D Si06 109.5 . . ?
H00t C00D Si06 109.5 . . ?
H00t C00D H00s 109.5 . . ?
H00u C00D Si06 109.5 . . ?
H00u C00D H00s 109.5 . . ?
H00u C00D H00t 109.5 . . ?
H00v C00E Si04 109.5 . . ?
H00w C00E Si04 109.5 . . ?
H00w C00E H00v 109.5 . . ?
H00x C00E Si04 109.5 . . ?
H00x C00E H00v 109.5 . . ?
H00x C00E H00w 109.5 . . ?

loop_
_geom_bond_atom_site_label_1
_geom_bond_atom_site_label_2
_geom_bond_distance
_geom_bond_site_symmetry_2
_geom_bond_publ_flag
Ge01 Si03 2.3859(12) . ?
Ge01 Si04 2.3908(11) 2_665 ?
Ge01 Si04 2.3862(11) . ?
Ge01 Si06 2.3922(12) . ?
Ge02 Si03 2.3872(11) 3_565 ?
Ge02 Si03 2.3872(11) 2_665 ?
Ge02 Si03 2.3872(11) . ?
Ge02 Si05 2.393(2) . ?
Si03 C008 1.881(4) . ?
Si03 C00A 1.908(4) . ?
Si04 C00B 1.882(4) . ?
Si04 C00E 1.889(4) . ?
Si05 C007 1.865(4) . ?
Si05 C007 1.865(4) 3_565 ?
Si05 C007 1.865(4) 2_665 ?
Si06 C009 1.869(5) . ?
Si06 C00C 1.881(4) . ?
Si06 C00D 1.887(5) . ?
C007 H00a 0.9800 . ?
C007 H00b 0.9800 . ?
C007 H00c 0.9800 . ?
C008 H00d 0.9800 . ?
C008 H00e 0.9800 . ?
C008 H00f 0.9800 . ?
C009 H00g 0.9800 . ?
C009 H00h 0.9800 . ?
C009 H00i 0.9800 . ?
C00A H00j 0.9800 . ?
C00A H00k 0.9800 . ?
C00A H00l 0.9800 . ?
C00B H00m 0.9800 . ?
C00B H00n 0.9800 . ?
C00B H00o 0.9800 . ?
C00C H00p 0.9800 . ?
C00C H00q 0.9800 . ?
C00C H00r 0.9800 . ?
C00D H00s 0.9800 . ?
C00D H00t 0.9800 . ?
C00D H00u 0.9800 . ?
C00E H00v 0.9800 . ?
C00E H00w 0.9800 . ?
C00E H00x 0.9800 . ?

loop_
_smtbx_masks_void_nr
_smtbx_masks_void_average_x
_smtbx_masks_void_average_y
_smtbx_masks_void_average_z
_smtbx_masks_void_volume
_smtbx_masks_void_count_electrons
_smtbx_masks_void_content
1 0.000 0.000 0.500 631.7 131.1 '0.333 hexane'
2 0.333 0.667 0.167 631.7 131.1 '0.333 hexane'
3 -0.333 0.333 0.833 631.7 131.1 '0.333 hexane'
